data_4107483
loop_
_publ_author_name
'Ismael Nieto'
'Feizhi Ding'
'Ranko P. Bontchev'
'Haobin Wang'
'Jeremy M. Smith'

_publ_section_title
;
 Thermodynamics of Hydrogen Atom Transfer to a High-Valent Iron Imido
 Complex
;
_journal_name_full 'Journal of the American Chemical Society'
_journal_page_first 2716
_journal_page_last 2717
_journal_paper_doi 10.1021/ja0776834
_journal_volume 130
_journal_year 2008
_chemical_formula_sum 'C76 H79 B2 Fe N7'
_chemical_formula_weight 1131.92
_chemical_name_systematic
;
 1-Adamantylimido-phenyltris(1-mesitylimidazol-2-ylidene)boratoiron(iv)
tetraphenylborate.

;
_space_group_IT_number 14
_symmetry_cell_setting monoclinic
_symmetry_space_group_name_Hall '-P 2yn'
_symmetry_space_group_name_H-M 'P 1 21/n 1'
_atom_sites_solution_hydrogens geom
_atom_sites_solution_primary direct
_atom_sites_solution_secondary difmap
_audit_creation_method SHELXL-97
_cell_angle_alpha 90.00
_cell_angle_beta 114.901(2)
_cell_angle_gamma 90.00
_cell_formula_units_Z 4
_cell_length_a 22.1839(7)
_cell_length_b 14.0327(4)
_cell_length_c 23.1256(7)
_cell_measurement_reflns_used 9272
_cell_measurement_temperature 293(2)
_cell_measurement_theta_max 60.39
_cell_measurement_theta_min 4.68
_cell_volume 6529.8(4)
_computing_cell_refinement 'Bruker SMART'
_computing_data_collection 'Bruker SMART'
_computing_data_reduction 'Bruker SAINT'
_computing_structure_refinement 'SHELXL-97 (Sheldrick, 1997)'
_computing_structure_solution 'SHELXS-97 (Sheldrick, 1990)'
_diffrn_ambient_temperature 293(2)
_diffrn_measured_fraction_theta_full 0.999
_diffrn_measured_fraction_theta_max 0.999
_diffrn_measurement_device_type 'CCD area detector'
_diffrn_measurement_method 'omega and phi scans'
_diffrn_radiation_monochromator graphite
_diffrn_radiation_source 'fine-focus sealed tube'
_diffrn_radiation_type MoK\a
_diffrn_radiation_wavelength 0.71073
_diffrn_reflns_av_R_equivalents 0.0471
_diffrn_reflns_av_sigmaI/netI 0.0224
_diffrn_reflns_limit_h_max 23
_diffrn_reflns_limit_h_min -23
_diffrn_reflns_limit_k_max 14
_diffrn_reflns_limit_k_min -14
_diffrn_reflns_limit_l_max 24
_diffrn_reflns_limit_l_min -24
_diffrn_reflns_number 89604
_diffrn_reflns_theta_full 21.80
_diffrn_reflns_theta_max 21.80
_diffrn_reflns_theta_min 1.94
_diffrn_standards_decay_% 0.0
_exptl_absorpt_coefficient_mu 0.280
_exptl_absorpt_correction_T_max 293
_exptl_absorpt_correction_T_min 293
_exptl_absorpt_correction_type empirical
_exptl_crystal_colour red
_exptl_crystal_density_diffrn 1.188
_exptl_crystal_description prism
_exptl_crystal_F_000 2480
_exptl_crystal_size_max 0.41
_exptl_crystal_size_mid 0.35
_exptl_crystal_size_min 0.09
_refine_diff_density_max 0.434
_refine_diff_density_min -0.343
_refine_diff_density_rms 0.115
_refine_ls_extinction_coef 0.0057(4)
_refine_ls_extinction_expression Fc^*^=kFc[1+0.001xFc^2^\l^3^/sin(2\q)]^-1/4^
_refine_ls_extinction_method SHELXL
_refine_ls_goodness_of_fit_ref 1.163
_refine_ls_hydrogen_treatment constr
_refine_ls_matrix_type full
_refine_ls_number_parameters 776
_refine_ls_number_reflns 7808
_refine_ls_number_restraints 0
_refine_ls_restrained_S_all 1.163
_refine_ls_R_factor_all 0.0655
_refine_ls_R_factor_gt 0.0491
_refine_ls_shift/su_max 0.001
_refine_ls_shift/su_mean 0.000
_refine_ls_structure_factor_coef Fsqd
_refine_ls_weighting_details 'calc w=1/[\s^2^(Fo^2^)+(0.0786P)^2^+5.1911P] where P=(Fo^2^+2Fc^2^)/3'
_refine_ls_weighting_scheme calc
_refine_ls_wR_factor_gt 0.1337
_refine_ls_wR_factor_ref 0.1539
_reflns_number_gt 6441
_reflns_number_total 7808
_reflns_threshold_expression >2sigma(I)
_cod_data_source_file ja0776834-file004.cif
_cod_data_source_block LMesFeNAdBPh4
_cod_original_cell_volume 6529.8(3)
_cod_database_code 4107483

loop_
_symmetry_equiv_pos_as_xyz
'x, y, z'
'-x+1/2, y+1/2, -z+1/2'
'-x, -y, -z'
'x-1/2, -y-1/2, z-1/2'

loop_
_atom_site_label
_atom_site_type_symbol
_atom_site_fract_x
_atom_site_fract_y
_atom_site_fract_z
_atom_site_U_iso_or_equiv
_atom_site_adp_type
_atom_site_occupancy
_atom_site_symmetry_multiplicity
_atom_site_calc_flag
_atom_site_refinement_flags
Fe1 Fe 0.98725(2) 0.29468(3) 1.20642(2) 0.0324(2) Uani 1 1 d .
N101 N 0.95392(13) 0.45849(19) 1.12225(13) 0.0360(7) Uani 1 1 d .
N102 N 0.86094(13) 0.3926(2) 1.11070(13) 0.0403(7) Uani 1 1 d .
C101 C 0.92792(16) 0.3834(2) 1.14056(15) 0.0344(8) Uani 1 1 d .
C102 C 0.90271(18) 0.5153(3) 1.08225(18) 0.0493(10) Uani 1 1 d .
H102 H 0.9073 0.5720 1.0637 0.059 Uiso 1 1 calc R
C103 C 0.84535(19) 0.4750(3) 1.0747(2) 0.0557(11) Uani 1 1 d .
H103 H 0.8029 0.4981 1.0498 0.067 Uiso 1 1 calc R
C104 C 0.81354(16) 0.3277(3) 1.11581(16) 0.0396(9) Uani 1 1 d .
C105 C 0.77508(16) 0.3576(3) 1.14709(17) 0.0457(9) Uani 1 1 d .
C106 C 0.72954(17) 0.2926(3) 1.15074(19) 0.0508(10) Uani 1 1 d .
H106 H 0.7030 0.3112 1.1709 0.061 Uiso 1 1 calc R
C107 C 0.72199(17) 0.2019(3) 1.12569(18) 0.0501(10) Uani 1 1 d .
C108 C 0.76028(18) 0.1754(3) 1.09480(17) 0.0486(10) Uani 1 1 d .
H108 H 0.7552 0.1146 1.0773 0.058 Uiso 1 1 calc R
C109 C 0.80643(16) 0.2371(3) 1.08897(16) 0.0431(9) Uani 1 1 d .
C110 C 0.8475(2) 0.2065(3) 1.0543(2) 0.0609(12) Uani 1 1 d .
H11A H 0.8359 0.1425 1.0391 0.091 Uiso 1 1 calc R
H11B H 0.8938 0.2093 1.0829 0.091 Uiso 1 1 calc R
H11C H 0.8389 0.2484 1.0189 0.091 Uiso 1 1 calc R
C111 C 0.7815(2) 0.4558(3) 1.1741(2) 0.0661(12) Uani 1 1 d .
H11D H 0.8153 0.4900 1.1671 0.099 Uiso 1 1 calc R
H11E H 0.7934 0.4518 1.2191 0.099 Uiso 1 1 calc R
H11F H 0.7398 0.4886 1.1535 0.099 Uiso 1 1 calc R
C112 C 0.6727(2) 0.1328(4) 1.1316(2) 0.0761(14) Uani 1 1 d .
H11G H 0.6501 0.1626 1.1542 0.114 Uiso 1 1 calc R
H11H H 0.6957 0.0772 1.1544 0.114 Uiso 1 1 calc R
H11I H 0.6409 0.1147 1.0898 0.114 Uiso 1 1 calc R
N201 N 1.06077(12) 0.37527(19) 1.14288(12) 0.0330(7) Uani 1 1 d .
N202 N 1.07910(13) 0.22366(19) 1.14693(14) 0.0387(7) Uani 1 1 d .
C201 C 1.04599(15) 0.2925(2) 1.16275(15) 0.0312(8) Uani 1 1 d .
C202 C 1.10324(16) 0.3582(3) 1.11411(17) 0.0403(9) Uani 1 1 d .
H202 H 1.1208 0.4038 1.0963 0.048 Uiso 1 1 calc R
C203 C 1.11455(17) 0.2645(3) 1.11651(18) 0.0446(9) Uani 1 1 d .
H203 H 1.1412 0.2327 1.1007 0.054 Uiso 1 1 calc R
C204 C 1.07795(18) 0.1235(2) 1.16110(19) 0.0431(9) Uani 1 1 d .
C205 C 1.0387(2) 0.0630(3) 1.1123(2) 0.0525(11) Uani 1 1 d .
C206 C 1.0377(3) -0.0322(3) 1.1273(3) 0.0756(15) Uani 1 1 d .
H206 H 1.0113 -0.0741 1.0956 0.091 Uiso 1 1 calc R
C207 C 1.0746(3) -0.0668(3) 1.1878(3) 0.0831(17) Uani 1 1 d .
C208 C 1.1133(3) -0.0051(4) 1.2342(3) 0.0775(15) Uani 1 1 d .
H208 H 1.1387 -0.0283 1.2750 0.093 Uiso 1 1 calc R
C209 C 1.1159(2) 0.0926(3) 1.2219(2) 0.0585(11) Uani 1 1 d .
C210 C 1.1566(2) 0.1603(4) 1.2737(2) 0.0900(17) Uani 1 1 d .
H21A H 1.1793 0.1259 1.3128 0.135 Uiso 1 1 calc R
H21B H 1.1279 0.2072 1.2794 0.135 Uiso 1 1 calc R
H21C H 1.1885 0.1915 1.2622 0.135 Uiso 1 1 calc R
C211 C 0.9996(2) 0.1015(3) 1.0466(2) 0.0690(13) Uani 1 1 d .
H21D H 1.0070 0.1688 1.0463 0.103 Uiso 1 1 calc R
H21E H 0.9532 0.0897 1.0341 0.103 Uiso 1 1 calc R
H21F H 1.0135 0.0706 1.0172 0.103 Uiso 1 1 calc R
C212 C 1.0710(4) -0.1716(4) 1.2038(4) 0.144(3) Uani 1 1 d .
H21G H 1.0418 -0.2049 1.1661 0.216 Uiso 1 1 calc R
H21H H 1.0544 -0.1766 1.2359 0.216 Uiso 1 1 calc R
H21I H 1.1146 -0.1992 1.2194 0.216 Uiso 1 1 calc R
N301 N 1.05002(13) 0.47913(19) 1.22683(13) 0.0356(7) Uani 1 1 d .
N302 N 1.05490(14) 0.4320(2) 1.31781(13) 0.0392(7) Uani 1 1 d .
C301 C 1.03713(16) 0.4048(2) 1.25699(16) 0.0345(8) Uani 1 1 d .
C302 C 1.07454(18) 0.5534(3) 1.26955(17) 0.0427(9) Uani 1 1 d .
H302 H 1.0863 0.6133 1.2605 0.051 Uiso 1 1 calc R
C303 C 1.07852(18) 0.5245(3) 1.32604(18) 0.0448(9) Uani 1 1 d .
H303 H 1.0941 0.5598 1.3636 0.054 Uiso 1 1 calc R
C304 C 1.05261(17) 0.3714(2) 1.36753(16) 0.0389(9) Uani 1 1 d .
C305 C 1.11157(17) 0.3289(3) 1.40954(16) 0.0415(9) Uani 1 1 d .
C306 C 1.1077(2) 0.2687(3) 1.45537(17) 0.0478(10) Uani 1 1 d .
H306 H 1.1463 0.2388 1.4836 0.057 Uiso 1 1 calc R
C307 C 1.0491(2) 0.2512(3) 1.46100(16) 0.0455(9) Uani 1 1 d .
C308 C 0.99259(19) 0.2983(3) 1.41964(18) 0.0450(9) Uani 1 1 d .
H308 H 0.9532 0.2894 1.4240 0.054 Uiso 1 1 calc R
C309 C 0.99238(17) 0.3586(2) 1.37152(16) 0.0400(9) Uani 1 1 d .
C310 C 0.92994(19) 0.4067(3) 1.32684(19) 0.0540(10) Uani 1 1 d .
H31A H 0.8940 0.3886 1.3373 0.081 Uiso 1 1 calc R
H31B H 0.9200 0.3878 1.2839 0.081 Uiso 1 1 calc R
H31C H 0.9358 0.4745 1.3307 0.081 Uiso 1 1 calc R
C311 C 1.0464(2) 0.1813(3) 1.5088(2) 0.0641(12) Uani 1 1 d .
H31D H 1.0020 0.1783 1.5058 0.096 Uiso 1 1 calc R
H31E H 1.0762 0.2012 1.5509 0.096 Uiso 1 1 calc R
H31F H 1.0594 0.1194 1.5003 0.096 Uiso 1 1 calc R
C312 C 1.17663(19) 0.3482(3) 1.4062(2) 0.0615(11) Uani 1 1 d .
H31G H 1.1696 0.3910 1.3715 0.092 Uiso 1 1 calc R
H31H H 1.1949 0.2895 1.3994 0.092 Uiso 1 1 calc R
H31I H 1.2070 0.3766 1.4454 0.092 Uiso 1 1 calc R
B1 B 1.03136(19) 0.4729(3) 1.15286(19) 0.0350(9) Uani 1 1 d .
C401 C 1.06038(17) 0.5572(2) 1.12610(16) 0.0371(8) Uani 1 1 d .
C402 C 1.12394(19) 0.5930(3) 1.16242(19) 0.0495(10) Uani 1 1 d .
H402 H 1.1482 0.5687 1.2031 0.059 Uiso 1 1 calc R
C403 C 1.1519(2) 0.6634(3) 1.1398(2) 0.0632(12) Uani 1 1 d .
H403 H 1.1937 0.6873 1.1659 0.076 Uiso 1 1 calc R
C404 C 1.1190(3) 0.6977(3) 1.0802(2) 0.0740(14) Uani 1 1 d .
H404 H 1.1373 0.7467 1.0656 0.089 Uiso 1 1 calc R
C405 C 1.0591(3) 0.6603(3) 1.0415(2) 0.0713(13) Uani 1 1 d .
H405 H 1.0373 0.6812 0.9996 0.086 Uiso 1 1 calc R
C406 C 1.0303(2) 0.5910(3) 1.06437(19) 0.0542(10) Uani 1 1 d .
H406 H 0.9892 0.5663 1.0371 0.065 Uiso 1 1 calc R
N501 N 0.96733(13) 0.20005(19) 1.23443(13) 0.0374(7) Uani 1 1 d .
C501 C 0.94583(17) 0.1175(2) 1.25757(16) 0.0376(8) Uani 1 1 d .
C502 C 1.00202(18) 0.0816(3) 1.31949(18) 0.0501(10) Uani 1 1 d .
H50A H 1.0403 0.0639 1.3118 0.060 Uiso 1 1 calc R
H50B H 1.0154 0.1316 1.3514 0.060 Uiso 1 1 calc R
C503 C 0.9768(2) -0.0051(3) 1.3432(2) 0.0638(12) Uani 1 1 d .
H503 H 1.0123 -0.0285 1.3829 0.077 Uiso 1 1 calc R
C504 C 0.9169(2) 0.0225(3) 1.3553(2) 0.0673(13) Uani 1 1 d .
H50C H 0.9017 -0.0322 1.3712 0.081 Uiso 1 1 calc R
H50D H 0.9292 0.0723 1.3873 0.081 Uiso 1 1 calc R
C505 C 0.8616(2) 0.0575(3) 1.2939(2) 0.0544(11) Uani 1 1 d .
H505 H 0.8230 0.0748 1.3019 0.065 Uiso 1 1 calc R
C506 C 0.88547(18) 0.1449(3) 1.27045(19) 0.0447(9) Uani 1 1 d .
H50E H 0.8978 0.1949 1.3024 0.054 Uiso 1 1 calc R
H50F H 0.8500 0.1688 1.2317 0.054 Uiso 1 1 calc R
C507 C 0.9259(2) 0.0391(2) 1.20704(18) 0.0477(10) Uani 1 1 d .
H50G H 0.8908 0.0619 1.1677 0.057 Uiso 1 1 calc R
H50H H 0.9637 0.0218 1.1985 0.057 Uiso 1 1 calc R
C508 C 0.9019(2) -0.0476(3) 1.2312(2) 0.0570(11) Uani 1 1 d .
H508 H 0.8893 -0.0981 1.1990 0.068 Uiso 1 1 calc R
C509 C 0.8419(2) -0.0200(3) 1.2433(2) 0.0615(12) Uani 1 1 d .
H50I H 0.8065 0.0030 1.2042 0.074 Uiso 1 1 calc R
H50J H 0.8256 -0.0752 1.2576 0.074 Uiso 1 1 calc R
C510 C 0.9574(2) -0.0835(3) 1.2928(2) 0.0700(13) Uani 1 1 d .
H51A H 0.9956 -0.1014 1.2851 0.084 Uiso 1 1 calc R
H51B H 0.9425 -0.1394 1.3078 0.084 Uiso 1 1 calc R
B2 B 0.7184(2) 0.7616(3) 0.9941(2) 0.0469(11) Uani 1 1 d .
C601 C 0.7607(2) 0.7511(3) 1.0717(2) 0.0590(11) Uani 1 1 d .
C602 C 0.7327(3) 0.7536(3) 1.1152(2) 0.0763(14) Uani 1 1 d .
H602 H 0.6880 0.7693 1.1006 0.092 Uiso 1 1 calc R
C603 C 0.7686(4) 0.7336(4) 1.1798(3) 0.0967(19) Uani 1 1 d .
H603 H 0.7476 0.7357 1.2072 0.116 Uiso 1 1 calc R
C604 C 0.8334(4) 0.7114(4) 1.2026(3) 0.104(2) Uani 1 1 d .
H604 H 0.8573 0.6982 1.2458 0.125 Uiso 1 1 calc R
C605 C 0.8647(3) 0.7079(4) 1.1620(3) 0.0959(19) Uani 1 1 d .
H605 H 0.9096 0.6925 1.1775 0.115 Uiso 1 1 calc R
C606 C 0.8280(2) 0.7280(3) 1.0973(2) 0.0774(15) Uani 1 1 d .
H606 H 0.8493 0.7259 1.0703 0.093 Uiso 1 1 calc R
C701 C 0.71193(16) 0.6513(3) 0.96809(17) 0.0418(9) Uani 1 1 d .
C702 C 0.74537(19) 0.6139(3) 0.93442(18) 0.0514(10) Uani 1 1 d .
H702 H 0.7720 0.6542 0.9232 0.062 Uiso 1 1 calc R
C703 C 0.7408(2) 0.5191(3) 0.9169(2) 0.0651(12) Uani 1 1 d .
H703 H 0.7643 0.4972 0.8944 0.078 Uiso 1 1 calc R
C704 C 0.7025(2) 0.4577(3) 0.9321(2) 0.0675(12) Uani 1 1 d .
H704 H 0.6995 0.3940 0.9201 0.081 Uiso 1 1 calc R
C705 C 0.6686(2) 0.4908(3) 0.9651(2) 0.0616(12) Uani 1 1 d .
H705 H 0.6417 0.4497 0.9755 0.074 Uiso 1 1 calc R
C706 C 0.67391(18) 0.5853(3) 0.98322(19) 0.0506(10) Uani 1 1 d .
H706 H 0.6510 0.6058 1.0066 0.061 Uiso 1 1 calc R
C801 C 0.64538(19) 0.8107(3) 0.97511(18) 0.0447(9) Uani 1 1 d .
C802 C 0.58600(18) 0.7760(3) 0.92906(19) 0.0506(10) Uani 1 1 d .
H802 H 0.5865 0.7191 0.9087 0.061 Uiso 1 1 calc R
C803 C 0.5257(2) 0.8227(3) 0.9122(2) 0.0594(11) Uani 1 1 d .
H803 H 0.4870 0.7966 0.8814 0.071 Uiso 1 1 calc R
C804 C 0.5231(2) 0.9067(3) 0.9405(2) 0.0613(12) Uani 1 1 d .
H804 H 0.4826 0.9375 0.9295 0.074 Uiso 1 1 calc R
C805 C 0.5800(2) 0.9451(3) 0.9850(2) 0.0608(12) Uani 1 1 d .
H805 H 0.5788 1.0031 1.0040 0.073 Uiso 1 1 calc R
C806 C 0.6397(2) 0.8977(3) 1.00178(19) 0.0543(11) Uani 1 1 d .
H806 H 0.6781 0.9252 1.0324 0.065 Uiso 1 1 calc R
C901 C 0.75415(18) 0.8320(3) 0.9609(2) 0.0555(11) Uani 1 1 d .
C902 C 0.8038(2) 0.8974(3) 0.9944(3) 0.0835(16) Uani 1 1 d .
H902 H 0.8213 0.8985 1.0387 0.100 Uiso 1 1 calc R
C903 C 0.8279(4) 0.9616(4) 0.9630(5) 0.120(3) Uani 1 1 d .
H903 H 0.8611 1.0043 0.9867 0.145 Uiso 1 1 calc R
C904 C 0.8038(4) 0.9628(5) 0.8989(6) 0.126(3) Uani 1 1 d .
H904 H 0.8206 1.0052 0.8785 0.151 Uiso 1 1 calc R
C905 C 0.7546(3) 0.9013(5) 0.8645(3) 0.102(2) Uani 1 1 d .
H905 H 0.7371 0.9019 0.8202 0.123 Uiso 1 1 calc R
C906 C 0.7304(2) 0.8374(3) 0.8953(3) 0.0701(14) Uani 1 1 d .
H906 H 0.6965 0.7962 0.8706 0.084 Uiso 1 1 calc R

loop_
_atom_site_aniso_label
_atom_site_aniso_U_11
_atom_site_aniso_U_22
_atom_site_aniso_U_33
_atom_site_aniso_U_23
_atom_site_aniso_U_13
_atom_site_aniso_U_12
Fe1 0.0339(3) 0.0274(3) 0.0373(3) 0.0029(2) 0.0164(2) -0.0031(2)
N101 0.0371(16) 0.0315(16) 0.0418(17) 0.0055(13) 0.0190(14) 0.0036(14)
N102 0.0308(17) 0.0442(19) 0.0468(18) 0.0059(15) 0.0171(14) 0.0054(14)
C101 0.033(2) 0.034(2) 0.039(2) -0.0026(16) 0.0177(16) -0.0003(15)
C102 0.048(2) 0.044(2) 0.058(2) 0.0208(19) 0.025(2) 0.0149(19)
C103 0.038(2) 0.061(3) 0.065(3) 0.023(2) 0.019(2) 0.017(2)
C104 0.0277(18) 0.049(2) 0.041(2) 0.0003(18) 0.0139(17) 0.0008(17)
C105 0.0298(19) 0.055(3) 0.051(2) -0.0005(19) 0.0154(18) 0.0042(18)
C106 0.032(2) 0.069(3) 0.055(2) 0.003(2) 0.0222(19) 0.006(2)
C107 0.032(2) 0.067(3) 0.048(2) 0.000(2) 0.0133(18) -0.0076(19)
C108 0.040(2) 0.056(2) 0.043(2) -0.0103(19) 0.0108(19) -0.0074(19)
C109 0.033(2) 0.059(3) 0.036(2) -0.0039(18) 0.0126(16) -0.0026(18)
C110 0.060(3) 0.076(3) 0.054(3) -0.019(2) 0.031(2) -0.010(2)
C111 0.057(3) 0.064(3) 0.086(3) -0.009(2) 0.038(2) 0.009(2)
C112 0.055(3) 0.091(4) 0.087(3) -0.005(3) 0.034(3) -0.024(3)
N201 0.0333(15) 0.0282(16) 0.0384(16) 0.0016(13) 0.0160(13) -0.0011(12)
N202 0.0401(16) 0.0289(17) 0.0504(18) 0.0040(14) 0.0221(15) 0.0028(13)
C201 0.0292(18) 0.0282(19) 0.0325(19) 0.0013(15) 0.0095(15) -0.0001(15)
C202 0.039(2) 0.039(2) 0.053(2) 0.0025(17) 0.0297(18) -0.0005(16)
C203 0.045(2) 0.040(2) 0.062(2) 0.0019(19) 0.034(2) 0.0036(18)
C204 0.044(2) 0.030(2) 0.064(3) 0.007(2) 0.032(2) 0.0097(17)
C205 0.062(3) 0.034(2) 0.082(3) -0.009(2) 0.050(2) 0.0018(19)
C206 0.112(4) 0.039(3) 0.118(4) -0.020(3) 0.089(4) -0.012(3)
C207 0.137(5) 0.034(3) 0.131(5) 0.012(3) 0.108(4) 0.018(3)
C208 0.095(4) 0.055(3) 0.103(4) 0.034(3) 0.063(3) 0.032(3)
C209 0.055(3) 0.050(3) 0.078(3) 0.019(2) 0.035(2) 0.015(2)
C210 0.069(3) 0.092(4) 0.079(4) 0.032(3) 0.003(3) 0.000(3)
C211 0.075(3) 0.062(3) 0.075(3) -0.023(3) 0.037(3) -0.010(2)
C212 0.272(9) 0.036(3) 0.218(8) 0.024(4) 0.196(8) 0.019(4)
N301 0.0412(16) 0.0300(16) 0.0383(16) 0.0003(14) 0.0193(14) -0.0039(13)
N302 0.0458(17) 0.0381(18) 0.0368(18) -0.0037(14) 0.0205(14) -0.0088(14)
C301 0.0357(19) 0.034(2) 0.036(2) 0.0024(16) 0.0176(16) -0.0013(15)
C302 0.055(2) 0.030(2) 0.053(2) -0.0077(18) 0.0318(19) -0.0135(17)
C303 0.056(2) 0.037(2) 0.045(2) -0.0122(18) 0.0241(19) -0.0151(18)
C304 0.048(2) 0.038(2) 0.032(2) -0.0057(16) 0.0184(18) -0.0072(17)
C305 0.044(2) 0.046(2) 0.034(2) -0.0053(18) 0.0164(18) -0.0065(17)
C306 0.056(2) 0.047(2) 0.034(2) -0.0005(18) 0.0130(19) 0.0025(19)
C307 0.066(3) 0.041(2) 0.035(2) -0.0053(18) 0.027(2) -0.006(2)
C308 0.054(2) 0.044(2) 0.047(2) -0.0055(19) 0.031(2) -0.0082(19)
C309 0.046(2) 0.035(2) 0.041(2) -0.0065(17) 0.0204(18) -0.0076(17)
C310 0.051(2) 0.050(2) 0.062(3) 0.000(2) 0.026(2) -0.0019(19)
C311 0.089(3) 0.056(3) 0.057(3) 0.008(2) 0.041(3) 0.001(2)
C312 0.047(2) 0.078(3) 0.058(3) 0.005(2) 0.021(2) -0.006(2)
B1 0.037(2) 0.032(2) 0.038(2) 0.0002(18) 0.0173(18) -0.0007(18)
C401 0.048(2) 0.0277(19) 0.041(2) -0.0021(16) 0.0233(18) -0.0013(16)
C402 0.051(2) 0.050(2) 0.055(2) 0.0033(19) 0.029(2) -0.0067(19)
C403 0.064(3) 0.066(3) 0.074(3) -0.015(3) 0.043(3) -0.026(2)
C404 0.101(4) 0.068(3) 0.069(3) 0.004(3) 0.051(3) -0.034(3)
C405 0.097(4) 0.069(3) 0.053(3) 0.014(2) 0.037(3) -0.015(3)
C406 0.063(3) 0.054(3) 0.047(2) 0.004(2) 0.024(2) -0.009(2)
N501 0.0393(16) 0.0320(16) 0.0439(17) 0.0008(13) 0.0204(14) -0.0020(13)
C501 0.043(2) 0.0284(19) 0.045(2) 0.0043(16) 0.0223(17) -0.0057(16)
C502 0.047(2) 0.046(2) 0.055(2) 0.0078(19) 0.019(2) -0.0013(18)
C503 0.071(3) 0.051(3) 0.063(3) 0.025(2) 0.022(2) 0.001(2)
C504 0.090(3) 0.058(3) 0.068(3) 0.012(2) 0.048(3) -0.016(2)
C505 0.059(2) 0.045(2) 0.075(3) 0.002(2) 0.044(2) -0.011(2)
C506 0.047(2) 0.036(2) 0.057(2) 0.0006(18) 0.0271(19) -0.0040(17)
C507 0.057(2) 0.034(2) 0.058(2) -0.0032(18) 0.030(2) -0.0031(18)
C508 0.079(3) 0.031(2) 0.071(3) -0.006(2) 0.041(2) -0.014(2)
C509 0.067(3) 0.043(2) 0.079(3) 0.001(2) 0.035(2) -0.024(2)
C510 0.089(3) 0.035(2) 0.100(4) 0.017(2) 0.052(3) 0.004(2)
B2 0.044(2) 0.036(2) 0.059(3) -0.002(2) 0.021(2) -0.001(2)
C601 0.067(3) 0.031(2) 0.065(3) -0.012(2) 0.015(2) -0.004(2)
C602 0.093(4) 0.065(3) 0.061(3) -0.001(2) 0.022(3) -0.020(3)
C603 0.131(6) 0.077(4) 0.065(4) -0.002(3) 0.025(4) -0.040(4)
C604 0.142(6) 0.057(3) 0.064(4) -0.006(3) -0.003(4) -0.027(4)
C605 0.096(4) 0.057(3) 0.087(4) -0.020(3) -0.008(4) 0.008(3)
C606 0.071(3) 0.058(3) 0.074(3) -0.023(2) 0.002(3) 0.011(2)
C701 0.0334(19) 0.042(2) 0.043(2) 0.0010(17) 0.0088(17) 0.0009(17)
C702 0.058(2) 0.047(3) 0.052(2) -0.004(2) 0.026(2) -0.0052(19)
C703 0.084(3) 0.054(3) 0.066(3) -0.018(2) 0.040(3) -0.003(2)
C704 0.079(3) 0.046(3) 0.073(3) -0.019(2) 0.028(3) -0.007(2)
C705 0.051(2) 0.041(3) 0.083(3) 0.004(2) 0.020(2) -0.011(2)
C706 0.045(2) 0.040(2) 0.070(3) 0.000(2) 0.028(2) -0.0016(18)
C801 0.050(2) 0.034(2) 0.057(2) 0.0038(18) 0.030(2) -0.0011(17)
C802 0.045(2) 0.041(2) 0.067(3) 0.005(2) 0.025(2) 0.0018(19)
C803 0.044(2) 0.056(3) 0.079(3) 0.016(2) 0.027(2) 0.001(2)
C804 0.058(3) 0.059(3) 0.084(3) 0.022(3) 0.046(3) 0.018(2)
C805 0.083(3) 0.047(3) 0.078(3) 0.006(2) 0.060(3) 0.016(2)
C806 0.060(3) 0.049(3) 0.061(3) 0.000(2) 0.033(2) 0.000(2)
C901 0.035(2) 0.036(2) 0.098(4) 0.006(2) 0.030(2) 0.0082(18)
C902 0.065(3) 0.042(3) 0.162(5) -0.021(3) 0.066(3) -0.009(2)
C903 0.090(5) 0.047(4) 0.268(10) -0.019(5) 0.117(7) -0.015(3)
C904 0.108(6) 0.060(4) 0.275(11) 0.059(6) 0.145(8) 0.037(4)
C905 0.076(4) 0.101(5) 0.162(6) 0.074(4) 0.082(4) 0.049(4)
C906 0.048(3) 0.072(3) 0.101(4) 0.040(3) 0.040(3) 0.019(2)

loop_
_atom_type_symbol
_atom_type_description
_atom_type_scat_dispersion_real
_atom_type_scat_dispersion_imag
_atom_type_scat_source
C C 0.0033 0.0016 'International Tables Vol C Tables 4.2.6.8 and 6.1.1.4'
N N 0.0061 0.0033 'International Tables Vol C Tables 4.2.6.8 and 6.1.1.4'
Fe Fe 0.3463 0.8444 'International Tables Vol C Tables 4.2.6.8 and 6.1.1.4'
B B 0.0013 0.0007 'International Tables Vol C Tables 4.2.6.8 and 6.1.1.4'
H H 0.0000 0.0000 'International Tables Vol C Tables 4.2.6.8 and 6.1.1.4'

loop_
_geom_angle_atom_site_label_1
_geom_angle_atom_site_label_2
_geom_angle_atom_site_label_3
_geom_angle
N501 Fe1 C201 123.19(14)
N501 Fe1 C301 125.81(14)
C201 Fe1 C301 89.35(13)
N501 Fe1 C101 128.26(14)
C201 Fe1 C101 89.09(13)
C301 Fe1 C101 89.35(14)
C101 N101 C102 108.7(3)
C101 N101 B1 119.3(3)
C102 N101 B1 131.6(3)
C101 N102 C103 109.2(3)
C101 N102 C104 125.6(3)
C103 N102 C104 125.2(3)
N101 C101 N102 106.7(3)
N101 C101 Fe1 119.9(2)
N102 C101 Fe1 133.1(2)
C103 C102 N101 108.4(3)
C103 C102 H102 125.8
N101 C102 H102 125.8
C102 C103 N102 107.0(3)
C102 C103 H103 126.5
N102 C103 H103 126.5
C109 C104 C105 121.7(3)
C109 C104 N102 119.5(3)
C105 C104 N102 118.8(3)
C106 C105 C104 117.0(4)
C106 C105 C111 121.5(3)
C104 C105 C111 121.5(3)
C107 C106 C105 122.9(4)
C107 C106 H106 118.6
C105 C106 H106 118.6
C108 C107 C106 118.5(4)
C108 C107 C112 120.2(4)
C106 C107 C112 121.3(4)
C107 C108 C109 121.6(4)
C107 C108 H108 119.2
C109 C108 H108 119.2
C108 C109 C104 118.3(3)
C108 C109 C110 120.6(4)
C104 C109 C110 121.1(3)
C109 C110 H11A 109.5
C109 C110 H11B 109.5
H11A C110 H11B 109.5
C109 C110 H11C 109.5
H11A C110 H11C 109.5
H11B C110 H11C 109.5
C105 C111 H11D 109.5
C105 C111 H11E 109.5
H11D C111 H11E 109.5
C105 C111 H11F 109.5
H11D C111 H11F 109.5
H11E C111 H11F 109.5
C107 C112 H11G 109.5
C107 C112 H11H 109.5
H11G C112 H11H 109.5
C107 C112 H11I 109.5
H11G C112 H11I 109.5
H11H C112 H11I 109.5
C201 N201 C202 109.3(3)
C201 N201 B1 121.8(3)
C202 N201 B1 128.9(3)
C201 N202 C203 109.4(3)
C201 N202 C204 124.7(3)
C203 N202 C204 125.9(3)
N201 C201 N202 106.7(3)
N201 C201 Fe1 118.5(2)
N202 C201 Fe1 134.9(2)
C203 C202 N201 107.7(3)
C203 C202 H202 126.1
N201 C202 H202 126.1
C202 C203 N202 107.0(3)
C202 C203 H203 126.5
N202 C203 H203 126.5
C209 C204 C205 123.0(4)
C209 C204 N202 118.6(4)
C205 C204 N202 118.4(3)
C206 C205 C204 117.3(4)
C206 C205 C211 122.6(4)
C204 C205 C211 120.1(4)
C207 C206 C205 122.0(5)
C207 C206 H206 119.0
C205 C206 H206 119.0
C208 C207 C206 118.9(4)
C208 C207 C212 120.0(6)
C206 C207 C212 121.1(6)
C207 C208 C209 121.6(5)
C207 C208 H208 119.2
C209 C208 H208 119.2
C204 C209 C208 117.1(5)
C204 C209 C210 121.5(4)
C208 C209 C210 121.3(4)
C209 C210 H21A 109.5
C209 C210 H21B 109.5
H21A C210 H21B 109.5
C209 C210 H21C 109.5
H21A C210 H21C 109.5
H21B C210 H21C 109.5
C205 C211 H21D 109.5
C205 C211 H21E 109.5
H21D C211 H21E 109.5
C205 C211 H21F 109.5
H21D C211 H21F 109.5
H21E C211 H21F 109.5
C207 C212 H21G 109.5
C207 C212 H21H 109.5
H21G C212 H21H 109.5
C207 C212 H21I 109.5
H21G C212 H21I 109.5
H21H C212 H21I 109.5
C301 N301 C302 108.6(3)
C301 N301 B1 120.0(3)
C302 N301 B1 131.3(3)
C301 N302 C303 109.7(3)
C301 N302 C304 124.8(3)
C303 N302 C304 125.4(3)
N302 C301 N301 106.8(3)
N302 C301 Fe1 133.3(2)
N301 C301 Fe1 119.1(2)
C303 C302 N301 108.4(3)
C303 C302 H302 125.8
N301 C302 H302 125.8
C302 C303 N302 106.6(3)
C302 C303 H303 126.7
N302 C303 H303 126.7
C309 C304 C305 123.1(3)
C309 C304 N302 119.0(3)
C305 C304 N302 117.9(3)
C306 C305 C304 116.9(3)
C306 C305 C312 121.3(3)
C304 C305 C312 121.8(3)
C307 C306 C305 123.0(4)
C307 C306 H306 118.5
C305 C306 H306 118.5
C306 C307 C308 117.6(3)
C306 C307 C311 121.1(4)
C308 C307 C311 121.2(4)
C307 C308 C309 122.6(3)
C307 C308 H308 118.7
C309 C308 H308 118.7
C304 C309 C308 116.8(3)
C304 C309 C310 122.2(3)
C308 C309 C310 121.0(3)
C309 C310 H31A 109.5
C309 C310 H31B 109.5
H31A C310 H31B 109.5
C309 C310 H31C 109.5
H31A C310 H31C 109.5
H31B C310 H31C 109.5
C307 C311 H31D 109.5
C307 C311 H31E 109.5
H31D C311 H31E 109.5
C307 C311 H31F 109.5
H31D C311 H31F 109.5
H31E C311 H31F 109.5
C305 C312 H31G 109.5
C305 C312 H31H 109.5
H31G C312 H31H 109.5
C305 C312 H31I 109.5
H31G C312 H31I 109.5
H31H C312 H31I 109.5
N101 B1 N201 105.3(3)
N101 B1 N301 103.5(3)
N201 B1 N301 105.7(3)
N101 B1 C401 117.7(3)
N201 B1 C401 109.2(3)
N301 B1 C401 114.5(3)
C406 C401 C402 115.1(3)
C406 C401 B1 124.0(3)
C402 C401 B1 120.3(3)
C403 C402 C401 122.0(4)
C403 C402 H402 119.0
C401 C402 H402 119.0
C404 C403 C402 120.5(4)
C404 C403 H403 119.8
C402 C403 H403 119.8
C403 C404 C405 119.5(4)
C403 C404 H404 120.2
C405 C404 H404 120.2
C404 C405 C406 120.1(4)
C404 C405 H405 119.9
C406 C405 H405 119.9
C401 C406 C405 122.5(4)
C401 C406 H406 118.8
C405 C406 H406 118.8
C501 N501 Fe1 176.8(3)
N501 C501 C507 109.2(3)
N501 C501 C502 110.2(3)
C507 C501 C502 109.7(3)
N501 C501 C506 108.8(3)
C507 C501 C506 109.5(3)
C502 C501 C506 109.4(3)
C503 C502 C501 108.6(3)
C503 C502 H50A 110.0
C501 C502 H50A 110.0
C503 C502 H50B 110.0
C501 C502 H50B 110.0
H50A C502 H50B 108.4
C504 C503 C510 109.7(4)
C504 C503 C502 110.0(3)
C510 C503 C502 109.1(3)
C504 C503 H503 109.3
C510 C503 H503 109.3
C502 C503 H503 109.3
C505 C504 C503 109.5(3)
C505 C504 H50C 109.8
C503 C504 H50C 109.8
C505 C504 H50D 109.8
C503 C504 H50D 109.8
H50C C504 H50D 108.2
C504 C505 C509 110.3(4)
C504 C505 C506 109.3(3)
C509 C505 C506 109.5(3)
C504 C505 H505 109.2
C509 C505 H505 109.2
C506 C505 H505 109.2
C505 C506 C501 109.1(3)
C505 C506 H50E 109.9
C501 C506 H50E 109.9
C505 C506 H50F 109.9
C501 C506 H50F 109.9
H50E C506 H50F 108.3
C508 C507 C501 109.1(3)
C508 C507 H50G 109.9
C501 C507 H50G 109.9
C508 C507 H50H 109.9
C501 C507 H50H 109.9
H50G C507 H50H 108.3
C510 C508 C509 109.7(4)
C510 C508 C507 109.7(3)
C509 C508 C507 109.4(3)
C510 C508 H508 109.3
C509 C508 H508 109.3
C507 C508 H508 109.3
C505 C509 C508 109.4(3)
C505 C509 H50I 109.8
C508 C509 H50I 109.8
C505 C509 H50J 109.8
C508 C509 H50J 109.8
H50I C509 H50J 108.2
C508 C510 C503 109.4(3)
C508 C510 H51A 109.8
C503 C510 H51A 109.8
C508 C510 H51B 109.8
C503 C510 H51B 109.8
H51A C510 H51B 108.2
C801 B2 C701 111.9(3)
C801 B2 C601 112.0(3)
C701 B2 C601 103.7(3)
C801 B2 C901 103.8(3)
C701 B2 C901 112.3(3)
C601 B2 C901 113.4(3)
C602 C601 C606 115.1(4)
C602 C601 B2 124.4(4)
C606 C601 B2 120.1(4)
C601 C602 C603 123.0(6)
C601 C602 H602 118.5
C603 C602 H602 118.5
C604 C603 C602 120.1(6)
C604 C603 H603 120.0
C602 C603 H603 120.0
C603 C604 C605 120.1(6)
C603 C604 H604 119.9
C605 C604 H604 119.9
C604 C605 C606 119.0(6)
C604 C605 H605 120.5
C606 C605 H605 120.5
C601 C606 C605 122.7(6)
C601 C606 H606 118.6
C605 C606 H606 118.6
C702 C701 C706 114.4(3)
C702 C701 B2 125.3(3)
C706 C701 B2 120.2(3)
C703 C702 C701 122.7(4)
C703 C702 H702 118.7
C701 C702 H702 118.7
C704 C703 C702 120.8(4)
C704 C703 H703 119.6
C702 C703 H703 119.6
C703 C704 C705 118.9(4)
C703 C704 H704 120.5
C705 C704 H704 120.5
C704 C705 C706 120.1(4)
C704 C705 H705 120.0
C706 C705 H705 120.0
C705 C706 C701 123.1(4)
C705 C706 H706 118.4
C701 C706 H706 118.4
C802 C801 C806 114.4(4)
C802 C801 B2 124.7(3)
C806 C801 B2 120.7(3)
C801 C802 C803 122.7(4)
C801 C802 H802 118.7
C803 C802 H802 118.7
C804 C803 C802 120.4(4)
C804 C803 H803 119.8
C802 C803 H803 119.8
C805 C804 C803 119.5(4)
C805 C804 H804 120.3
C803 C804 H804 120.3
C804 C805 C806 119.7(4)
C804 C805 H805 120.1
C806 C805 H805 120.1
C805 C806 C801 123.3(4)
C805 C806 H806 118.3
C801 C806 H806 118.3
C906 C901 C902 114.9(5)
C906 C901 B2 120.6(4)
C902 C901 B2 124.1(5)
C901 C902 C903 121.5(6)
C901 C902 H902 119.2
C903 C902 H902 119.2
C904 C903 C902 121.2(7)
C904 C903 H903 119.4
C902 C903 H903 119.4
C903 C904 C905 119.1(7)
C903 C904 H904 120.5
C905 C904 H904 120.5
C904 C905 C906 120.1(7)
C904 C905 H905 120.0
C906 C905 H905 120.0
C901 C906 C905 123.2(6)
C901 C906 H906 118.4
C905 C906 H906 118.4

loop_
_geom_bond_atom_site_label_1
_geom_bond_atom_site_label_2
_geom_bond_distance
Fe1 N501 1.618(3)
Fe1 C201 1.956(3)
Fe1 C301 1.972(3)
Fe1 C101 1.978(3)
N101 C101 1.352(4)
N101 C102 1.377(4)
N101 B1 1.571(5)
N102 C101 1.356(4)
N102 C103 1.382(5)
N102 C104 1.433(4)
C102 C103 1.334(5)
C102 H102 0.9300
C103 H103 0.9300
C104 C109 1.394(5)
C104 C105 1.395(5)
C105 C106 1.389(5)
C105 C111 1.496(6)
C106 C107 1.379(6)
C106 H106 0.9300
C107 C108 1.372(5)
C107 C112 1.510(6)
C108 C109 1.390(5)
C108 H108 0.9300
C109 C110 1.506(5)
C110 H11A 0.9600
C110 H11B 0.9600
C110 H11C 0.9600
C111 H11D 0.9600
C111 H11E 0.9600
C111 H11F 0.9600
C112 H11G 0.9600
C112 H11H 0.9600
C112 H11I 0.9600
N201 C201 1.339(4)
N201 C202 1.384(4)
N201 B1 1.576(5)
N202 C201 1.354(4)
N202 C203 1.381(4)
N202 C204 1.446(4)
C202 C203 1.336(5)
C202 H202 0.9300
C203 H203 0.9300
C204 C209 1.371(6)
C204 C205 1.387(6)
C205 C206 1.383(6)
C205 C211 1.498(6)
C206 C207 1.378(8)
C206 H206 0.9300
C207 C208 1.366(8)
C207 C212 1.527(7)
C208 C209 1.406(6)
C208 H208 0.9300
C209 C210 1.497(7)
C210 H21A 0.9600
C210 H21B 0.9600
C210 H21C 0.9600
C211 H21D 0.9600
C211 H21E 0.9600
C211 H21F 0.9600
C212 H21G 0.9600
C212 H21H 0.9600
C212 H21I 0.9600
N301 C301 1.350(4)
N301 C302 1.380(4)
N301 B1 1.584(5)
N302 C301 1.346(4)
N302 C303 1.383(4)
N302 C304 1.448(4)
C302 C303 1.335(5)
C302 H302 0.9300
C303 H303 0.9300
C304 C309 1.389(5)
C304 C305 1.393(5)
C305 C306 1.386(5)
C305 C312 1.502(5)
C306 C307 1.383(5)
C306 H306 0.9300
C307 C308 1.383(5)
C307 C311 1.497(5)
C308 C309 1.397(5)
C308 H308 0.9300
C309 C310 1.495(5)
C310 H31A 0.9600
C310 H31B 0.9600
C310 H31C 0.9600
C311 H31D 0.9600
C311 H31E 0.9600
C311 H31F 0.9600
C312 H31G 0.9600
C312 H31H 0.9600
C312 H31I 0.9600
B1 C401 1.591(5)
C401 C406 1.380(5)
C401 C402 1.396(5)
C402 C403 1.381(5)
C402 H402 0.9300
C403 C404 1.348(6)
C403 H403 0.9300
C404 C405 1.358(6)
C404 H404 0.9300
C405 C406 1.383(6)
C405 H405 0.9300
C406 H406 0.9300
N501 C501 1.439(4)
C501 C507 1.528(5)
C501 C502 1.534(5)
C501 C506 1.538(5)
C502 C503 1.534(5)
C502 H50A 0.9700
C502 H50B 0.9700
C503 C504 1.520(6)
C503 C510 1.527(6)
C503 H503 0.9800
C504 C505 1.516(6)
C504 H50C 0.9700
C504 H50D 0.9700
C505 C509 1.519(6)
C505 C506 1.523(5)
C505 H505 0.9800
C506 H50E 0.9700
C506 H50F 0.9700
C507 C508 1.525(5)
C507 H50G 0.9700
C507 H50H 0.9700
C508 C510 1.523(6)
C508 C509 1.523(6)
C508 H508 0.9800
C509 H50I 0.9700
C509 H50J 0.9700
C510 H51A 0.9700
C510 H51B 0.9700
B2 C801 1.641(6)
B2 C701 1.644(6)
B2 C601 1.645(6)
B2 C901 1.645(6)
C601 C602 1.388(6)
C601 C606 1.392(6)
C602 C603 1.393(7)
C602 H602 0.9300
C603 C604 1.344(9)
C603 H603 0.9300
C604 C605 1.385(9)
C604 H604 0.9300
C605 C606 1.397(7)
C605 H605 0.9300
C606 H606 0.9300
C701 C702 1.385(5)
C701 C706 1.393(5)
C702 C703 1.382(6)
C702 H702 0.9300
C703 C704 1.356(6)
C703 H703 0.9300
C704 C705 1.361(6)
C704 H704 0.9300
C705 C706 1.380(6)
C705 H705 0.9300
C706 H706 0.9300
C801 C802 1.387(5)
C801 C806 1.398(5)
C802 C803 1.389(5)
C802 H802 0.9300
C803 C804 1.361(6)
C803 H803 0.9300
C804 C805 1.361(6)
C804 H804 0.9300
C805 C806 1.384(6)
C805 H805 0.9300
C806 H806 0.9300
C901 C906 1.383(6)
C901 C902 1.392(6)
C902 C903 1.397(9)
C902 H902 0.9300
C903 C904 1.348(11)
C903 H903 0.9300
C904 C905 1.355(10)
C904 H904 0.9300
C905 C906 1.386(7)
C905 H905 0.9300
C906 H906 0.9300
